data_7022622
loop_
_publ_author_name
'Le\~nero, Karina Q Almeida'
'Guari, Yannick'
'Kamer, Paul C. J.'
'van Leeuwen, Piet W. N. M.'
'Donnadieu, Bruno'
'Sabo-Etienne, Sylviane'
'Chaudret, Bruno'
'Lutz, Martin'
'Spek, Anthony L.'

_publ_section_title
;
 Heterolytic activation of dihydrogen by platinum and palladium complexes.
;
_journal_issue 18
_journal_name_full 'Dalton transactions (Cambridge, England : 2003)'
_journal_page_first 6495
_journal_page_last 6512
_journal_paper_doi 10.1039/c3dt32395a
_journal_volume 42
_journal_year 2013
_chemical_formula_moiety 'C53 H42 N O P3 Pt, 2(C F3 O3 S), 3(C H2 Cl2)'
_chemical_formula_sum 'C58 H48 Cl6 F6 N O7 P3 Pt S2'
_chemical_formula_weight 1549.79
_space_group_IT_number 2
_symmetry_cell_setting triclinic
_symmetry_space_group_name_Hall '-P 1'
_symmetry_space_group_name_H-M 'P -1'
_atom_sites_solution_hydrogens geom
_atom_sites_solution_primary heavy
_atom_sites_solution_secondary difmap
_audit_creation_method SHELXL-97
_cell_angle_alpha 85.419(18)
_cell_angle_beta 72.72(2)
_cell_angle_gamma 63.30(2)
_cell_formula_units_Z 2
_cell_length_a 12.871(4)
_cell_length_b 13.050(4)
_cell_length_c 21.487(7)
_cell_measurement_reflns_used 25
_cell_measurement_temperature 150(2)
_cell_measurement_theta_max 13.991
_cell_measurement_theta_min 8.077
_cell_volume 3072.7(18)
_computing_cell_refinement SET4
_computing_data_collection 'modified CAD4 software'
_computing_data_reduction HELENA
_computing_structure_refinement 'SHELXL-97 (Sheldrick, 1997)'
_computing_structure_solution 'DIRDIF-97 (Beurskens et al., 1997)'
_diffrn_ambient_temperature 150(2)
_diffrn_measured_fraction_theta_full 1.000
_diffrn_measured_fraction_theta_max 1.000
_diffrn_measurement_device_type 'Enraf-Nonius CAD4T'
_diffrn_measurement_method omega/2theta
_diffrn_radiation_monochromator graphite
_diffrn_radiation_source 'rotating anode'
_diffrn_radiation_type MoK\a
_diffrn_radiation_wavelength 0.71073
_diffrn_reflns_av_R_equivalents 0.0628
_diffrn_reflns_av_sigmaI/netI 0.1032
_diffrn_reflns_limit_h_max 15
_diffrn_reflns_limit_h_min 0
_diffrn_reflns_limit_k_max 15
_diffrn_reflns_limit_k_min -13
_diffrn_reflns_limit_l_max 25
_diffrn_reflns_limit_l_min -24
_diffrn_reflns_number 11369
_diffrn_reflns_theta_full 25.00
_diffrn_reflns_theta_max 25.00
_diffrn_reflns_theta_min 1.75
_diffrn_standards_decay_% 4
_diffrn_standards_interval_time 60
_diffrn_standards_number 3
_exptl_absorpt_coefficient_mu 2.761
_exptl_absorpt_correction_T_max 0.95
_exptl_absorpt_correction_T_min 0.55
_exptl_absorpt_correction_type empirical
_exptl_crystal_colour colourless
_exptl_crystal_density_diffrn 1.675
_exptl_crystal_density_method 'not measured'
_exptl_crystal_description needle
_exptl_crystal_F_000 1540
_exptl_crystal_size_max 0.50
_exptl_crystal_size_mid 0.18
_exptl_crystal_size_min 0.08
_refine_diff_density_max 3.133
_refine_diff_density_min -1.648
_refine_diff_density_rms 0.208
_refine_ls_extinction_method none
_refine_ls_goodness_of_fit_ref 1.029
_refine_ls_hydrogen_treatment constraint
_refine_ls_matrix_type full
_refine_ls_number_parameters 750
_refine_ls_number_reflns 10842
_refine_ls_number_restraints 248
_refine_ls_restrained_S_all 1.056
_refine_ls_R_factor_all 0.1025
_refine_ls_R_factor_gt 0.0669
_refine_ls_shift/su_max 0.021
_refine_ls_shift/su_mean 0.001
_refine_ls_structure_factor_coef Fsqd
_refine_ls_weighting_details 'calc w=1/[\s^2^(Fo^2^)+(0.0824P)^2^+26.3370P] where P=(Fo^2^+2Fc^2^)/3'
_refine_ls_weighting_scheme calc
_refine_ls_wR_factor_gt 0.1558
_refine_ls_wR_factor_ref 0.1784
_reflns_number_gt 8118
_reflns_number_total 10842
_reflns_threshold_expression I>2\s(I)
_cod_data_source_file c3dt32395a.txt
_cod_data_source_block Pt1b
_cod_original_cell_volume 3072.7(17)
_cod_database_code 7022622

loop_
_symmetry_equiv_pos_as_xyz
'x, y, z'
'-x, -y, -z'

loop_
_atom_site_label
_atom_site_type_symbol
_atom_site_fract_x
_atom_site_fract_y
_atom_site_fract_z
_atom_site_U_iso_or_equiv
_atom_site_adp_type
_atom_site_occupancy
_atom_site_symmetry_multiplicity
_atom_site_calc_flag
_atom_site_refinement_flags
_atom_site_disorder_assembly
_atom_site_disorder_group
Pt1 Pt 0.76315(4) 0.20257(4) 0.27531(2) 0.01733(13) Uani 1 1 d . . .
P2 P 0.9458(2) 0.2111(2) 0.25911(14) 0.0210(6) Uani 1 1 d . . .
P3 P 0.6504(2) 0.3212(2) 0.36758(14) 0.0185(6) Uani 1 1 d . . .
P4 P 0.6062(2) 0.1925(2) 0.24676(14) 0.0193(6) Uani 1 1 d . . .
C5 C 0.5790(9) 0.2660(9) 0.4400(5) 0.021(2) Uani 1 1 d . . .
C6 C 0.5865(10) 0.2844(9) 0.5020(5) 0.022(2) Uani 1 1 d . . .
H6 H 0.6234 0.3313 0.5061 0.027 Uiso 1 1 calc R . .
C7 C 0.5429(11) 0.2373(10) 0.5563(6) 0.035(3) Uani 1 1 d . . .
H7 H 0.5500 0.2512 0.5972 0.042 Uiso 1 1 calc R . .
C8 C 0.4883(12) 0.1696(11) 0.5515(6) 0.036(3) Uani 1 1 d . . .
H8 H 0.4581 0.1365 0.5893 0.043 Uiso 1 1 calc R . .
C9 C 0.4771(11) 0.1497(9) 0.4920(6) 0.032(3) Uani 1 1 d . . .
H9 H 0.4391 0.1034 0.4888 0.038 Uiso 1 1 calc R . .
C10 C 0.5217(9) 0.1974(9) 0.4378(5) 0.023(2) Uani 1 1 d . . .
O11 O 0.5128(6) 0.1736(6) 0.3787(4) 0.0220(16) Uani 1 1 d . . .
C12 C 0.4166(10) 0.2592(9) 0.3578(6) 0.025(2) Uani 1 1 d . . .
C13 C 0.3010(10) 0.3150(10) 0.3975(6) 0.028(3) Uani 1 1 d . . .
H13 H 0.2813 0.2992 0.4422 0.033 Uiso 1 1 calc R . .
C14 C 0.2129(10) 0.3948(10) 0.3719(6) 0.033(3) Uani 1 1 d . . .
H14 H 0.1316 0.4340 0.3991 0.039 Uiso 1 1 calc R . .
C15 C 0.2414(11) 0.4183(11) 0.3076(6) 0.036(3) Uani 1 1 d . . .
H15 H 0.1796 0.4746 0.2909 0.043 Uiso 1 1 calc R . .
C16 C 0.3588(10) 0.3613(9) 0.2661(6) 0.028(3) Uani 1 1 d . . .
H16 H 0.3778 0.3773 0.2213 0.033 Uiso 1 1 calc R . .
C17 C 0.4489(9) 0.2794(9) 0.2922(6) 0.021(2) Uani 1 1 d . . .
C18 C 0.7371(9) 0.3695(9) 0.3992(5) 0.021(2) Uani 1 1 d . . .
C19 C 0.8336(10) 0.2882(10) 0.4211(5) 0.027(3) Uani 1 1 d . . .
H19 H 0.8551 0.2087 0.4168 0.032 Uiso 1 1 calc R . .
C20 C 0.8968(12) 0.3229(12) 0.4485(6) 0.038(3) Uani 1 1 d . . .
H20 H 0.9619 0.2672 0.4632 0.045 Uiso 1 1 calc R . .
C21 C 0.8666(11) 0.4391(13) 0.4552(6) 0.044(4) Uani 1 1 d . . .
H21 H 0.9115 0.4623 0.4739 0.052 Uiso 1 1 calc R . .
C22 C 0.7727(11) 0.5192(11) 0.4348(6) 0.032(3) Uani 1 1 d . . .
H22 H 0.7516 0.5984 0.4398 0.039 Uiso 1 1 calc R . .
C23 C 0.7075(10) 0.4854(10) 0.4067(6) 0.028(3) Uani 1 1 d . . .
H23 H 0.6422 0.5419 0.3926 0.033 Uiso 1 1 calc R . .
C24 C 0.5307(10) 0.4539(9) 0.3498(5) 0.022(2) Uani 1 1 d . . .
C25 C 0.4139(9) 0.5027(9) 0.3909(6) 0.024(2) Uani 1 1 d . . .
H25 H 0.3916 0.4689 0.4303 0.029 Uiso 1 1 calc R . .
C26 C 0.3290(11) 0.6037(9) 0.3730(6) 0.028(3) Uani 1 1 d . . .
H26 H 0.2470 0.6380 0.3999 0.034 Uiso 1 1 calc R . .
C27 C 0.3626(12) 0.6540(10) 0.3169(7) 0.038(3) Uani 1 1 d . . .
H27 H 0.3034 0.7224 0.3054 0.045 Uiso 1 1 calc R . .
C28 C 0.4784(14) 0.6076(10) 0.2780(6) 0.041(3) Uani 1 1 d . . .
H28 H 0.5007 0.6442 0.2399 0.049 Uiso 1 1 calc R . .
C29 C 0.5661(11) 0.5058(9) 0.2936(6) 0.028(3) Uani 1 1 d . . .
H29 H 0.6479 0.4727 0.2666 0.034 Uiso 1 1 calc R . .
C30 C 0.6187(9) 0.0485(9) 0.2484(5) 0.020(2) Uani 1 1 d . . .
C31 C 0.7066(11) -0.0380(9) 0.2709(5) 0.027(3) Uani 1 1 d . . .
H31 H 0.7636 -0.0230 0.2834 0.033 Uiso 1 1 calc R . .
C32 C 0.7130(11) -0.1472(10) 0.2755(6) 0.034(3) Uani 1 1 d . . .
H32 H 0.7753 -0.2071 0.2902 0.041 Uiso 1 1 calc R . .
C33 C 0.6293(12) -0.1691(11) 0.2587(6) 0.038(3) Uani 1 1 d . . .
H33 H 0.6332 -0.2437 0.2618 0.046 Uiso 1 1 calc R . .
C34 C 0.5385(11) -0.0801(10) 0.2370(7) 0.035(3) Uani 1 1 d . . .
H34 H 0.4802 -0.0946 0.2257 0.043 Uiso 1 1 calc R . .
C35 C 0.5319(10) 0.0281(10) 0.2318(6) 0.031(3) Uani 1 1 d . . .
H35 H 0.4696 0.0881 0.2171 0.037 Uiso 1 1 calc R . .
C36 C 0.6161(10) 0.2378(9) 0.1645(6) 0.024(2) Uani 1 1 d . . .
C37 C 0.6280(11) 0.1706(12) 0.1125(6) 0.036(3) Uani 1 1 d . . .
H37 H 0.6321 0.0963 0.1194 0.044 Uiso 1 1 calc R . .
C38 C 0.6337(13) 0.2129(13) 0.0520(7) 0.046(4) Uani 1 1 d . . .
H38 H 0.6356 0.1694 0.0180 0.056 Uiso 1 1 calc R . .
C39 C 0.6370(14) 0.3158(15) 0.0388(8) 0.058(4) Uani 1 1 d . . .
H39 H 0.6452 0.3411 -0.0043 0.070 Uiso 1 1 calc R . .
C40 C 0.6281(16) 0.3833(16) 0.0890(8) 0.063(5) Uani 1 1 d . . .
H40 H 0.6284 0.4557 0.0806 0.076 Uiso 1 1 calc R . .
C41 C 0.6187(14) 0.3439(13) 0.1508(7) 0.046(4) Uani 1 1 d . . .
H41 H 0.6140 0.3893 0.1850 0.056 Uiso 1 1 calc R . .
C42 C 1.0597(9) 0.1371(9) 0.3004(5) 0.022(2) Uani 1 1 d . . .
C43 C 1.0554(11) 0.0424(9) 0.3348(6) 0.030(3) Uani 1 1 d . . .
H43 H 0.9937 0.0205 0.3361 0.036 Uiso 1 1 calc R . .
C44 C 1.1418(12) -0.0188(11) 0.3667(7) 0.040(3) Uani 1 1 d . . .
H44 H 1.1391 -0.0829 0.3901 0.048 Uiso 1 1 calc R . .
C45 C 1.2305(11) 0.0119(11) 0.3650(7) 0.042(3) Uani 1 1 d . . .
H45 H 1.2892 -0.0308 0.3872 0.050 Uiso 1 1 calc R . .
C46 C 1.2355(11) 0.1059(11) 0.3307(7) 0.041(3) Uani 1 1 d . . .
H46 H 1.2978 0.1267 0.3298 0.049 Uiso 1 1 calc R . .
C47 C 1.1512(10) 0.1685(10) 0.2984(6) 0.029(3) Uani 1 1 d . . .
H47 H 1.1550 0.2323 0.2750 0.035 Uiso 1 1 calc R . .
C48 C 0.9387(10) 0.3498(9) 0.2349(6) 0.028(3) Uani 1 1 d . . .
C49 C 0.9088(10) 0.3897(9) 0.1784(6) 0.030(3) Uani 1 1 d . . .
H49 H 0.9005 0.3417 0.1512 0.035 Uiso 1 1 calc R . .
C50 C 0.8907(11) 0.5001(10) 0.1609(6) 0.035(3) Uani 1 1 d . . .
H50 H 0.8715 0.5276 0.1215 0.042 Uiso 1 1 calc R . .
C51 C 0.9012(10) 0.5685(9) 0.2016(6) 0.028(3) Uani 1 1 d . . .
H51 H 0.8900 0.6436 0.1896 0.034 Uiso 1 1 calc R . .
C52 C 0.9276(11) 0.5315(10) 0.2598(6) 0.032(3) Uani 1 1 d . . .
H52 H 0.9335 0.5807 0.2874 0.039 Uiso 1 1 calc R . .
C53 C 0.9452(10) 0.4214(10) 0.2772(6) 0.029(3) Uani 1 1 d . . .
H53 H 0.9615 0.3950 0.3174 0.034 Uiso 1 1 calc R . .
C54 C 0.9916(9) 0.1256(8) 0.1846(5) 0.018(2) Uani 1 1 d . . .
C55 C 1.0965(10) 0.0811(9) 0.1336(5) 0.024(2) Uani 1 1 d . . .
H55 H 1.1629 0.0962 0.1320 0.029 Uiso 1 1 calc R . .
C56 C 1.1034(11) 0.0140(10) 0.0849(6) 0.035(3) Uani 1 1 d . . .
H56 H 1.1734 -0.0157 0.0479 0.042 Uiso 1 1 calc R . .
C57 C 1.0078(11) -0.0091(9) 0.0908(5) 0.028(3) Uani 1 1 d . . .
H57 H 1.0133 -0.0581 0.0583 0.033 Uiso 1 1 calc R . .
C58 C 0.9024(10) 0.0371(9) 0.1430(5) 0.021(2) Uani 1 1 d . . .
H58 H 0.8359 0.0219 0.1452 0.025 Uiso 1 1 calc R . .
N59 N 0.8952(8) 0.1031(7) 0.1903(4) 0.023(2) Uani 1 1 d . . .
C60 C 0.1481(10) 0.1083(11) 0.5575(4) 0.096(8) Uani 1 1 d D . .
F61A F 0.094(3) 0.0798(14) 0.523(2) 1.2(4) Uiso 0.34 1 d PD A 1
F62A F 0.262(2) 0.0772(15) 0.521(2) 0.35(7) Uiso 0.34 1 d PD A 1
F63A F 0.157(4) 0.0381(8) 0.6069(7) 0.050(16) Uiso 0.34 1 d PD A 1
F61B F 0.0778(12) 0.0813(10) 0.5321(7) 0.098(6) Uiso 0.66 1 d PD A 2
F62B F 0.2484(9) 0.0802(9) 0.5094(6) 0.073(5) Uiso 0.66 1 d PD A 2
F63B F 0.1721(17) 0.0362(8) 0.6039(5) 0.090(15) Uiso 0.66 1 d PD A 2
S64 S 0.0701(3) 0.2558(3) 0.58606(17) 0.0506(10) Uani 1 1 d D A .
O65A O 0.0612(18) 0.3159(9) 0.5286(5) 0.071(9) Uiso 0.50 1 d PD A 3
O66A O 0.1536(15) 0.2659(12) 0.6142(10) 0.078(8) Uiso 0.50 1 d PD A 3
O67A O -0.0390(12) 0.2673(13) 0.6311(9) 0.151(17) Uiso 0.50 1 d PD A 3
O65B O 0.0969(15) 0.3144(8) 0.5307(5) 0.032(5) Uiso 0.50 1 d PD A 4
O66B O 0.1122(19) 0.2606(13) 0.6382(8) 0.147(17) Uiso 0.50 1 d PD A 4
O67B O -0.0544(8) 0.2723(12) 0.6061(10) 0.101(10) Uiso 0.50 1 d PD A 4
C68 C 0.9953(11) 0.7088(8) 0.0230(4) 0.047(4) Uani 1 1 d D . .
F69 F 1.0580(6) 0.7488(7) -0.0245(4) 0.066(3) Uani 1 1 d D . .
F70 F 1.0451(7) 0.6933(8) 0.0716(4) 0.082(3) Uani 1 1 d D . .
F71 F 1.0237(7) 0.6032(5) 0.0026(4) 0.080(3) Uani 1 1 d D . .
S72 S 0.8365(3) 0.8005(3) 0.04755(18) 0.0460(9) Uani 1 1 d D . .
O73 O 0.7876(8) 0.7423(7) 0.0960(4) 0.057(3) Uani 1 1 d D . .
O74 O 0.8050(8) 0.8047(8) -0.0122(4) 0.061(3) Uani 1 1 d D . .
O75 O 0.8264(8) 0.9061(6) 0.0663(4) 0.062(3) Uani 1 1 d D . .
C76 C 0.4878(12) 0.1387(7) 0.9232(8) 0.064(5) Uani 1 1 d D . .
H76A H 0.4603 0.1594 0.9706 0.077 Uiso 1 1 calc R . .
H76B H 0.4149 0.1680 0.9078 0.077 Uiso 1 1 calc R . .
Cl77 Cl 0.5802(4) 0.2041(4) 0.8823(2) 0.0681(12) Uani 1 1 d D . .
Cl78 Cl 0.5655(4) -0.0113(3) 0.9100(2) 0.0614(10) Uani 1 1 d D . .
C79A C 0.168(7) 0.6915(9) 0.2379(8) 0.11(3) Uiso 0.30 1 d PD B 5
H79A H 0.2217 0.6683 0.2667 0.127 Uiso 0.30 1 calc PR B 5
H79B H 0.0977 0.6764 0.2598 0.127 Uiso 0.30 1 calc PR B 5
C79B C 0.1079(12) 0.7135(10) 0.2118(11) 0.056(6) Uiso 0.70 1 d PD B 6
H79C H 0.0453 0.7322 0.1892 0.067 Uiso 0.70 1 calc PR B 6
H79D H 0.0829 0.6820 0.2540 0.067 Uiso 0.70 1 calc PR B 6
Cl80 Cl 0.1175(4) 0.8385(3) 0.2261(2) 0.0678(12) Uani 1 1 d D . .
Cl81 Cl 0.2487(5) 0.6096(4) 0.1636(2) 0.0830(15) Uani 1 1 d D . .
C82 C 0.2087(10) 0.3931(12) 0.0821(5) 0.049(4) Uani 1 1 d D . .
H82A H 0.1686 0.3649 0.0597 0.058 Uiso 1 1 calc R . .
H82B H 0.1485 0.4704 0.1029 0.058 Uiso 1 1 calc R . .
Cl83 Cl 0.2548(4) 0.3001(4) 0.14232(19) 0.0609(10) Uani 1 1 d D . .
Cl84 Cl 0.3313(4) 0.4035(4) 0.0248(2) 0.0765(14) Uani 1 1 d D . .

loop_
_atom_site_aniso_label
_atom_site_aniso_U_11
_atom_site_aniso_U_22
_atom_site_aniso_U_33
_atom_site_aniso_U_23
_atom_site_aniso_U_13
_atom_site_aniso_U_12
Pt1 0.0165(2) 0.0186(2) 0.0180(2) -0.00126(14) -0.00497(15) -0.00847(15)
P2 0.0172(13) 0.0210(14) 0.0252(16) -0.0015(11) -0.0048(12) -0.0094(11)
P3 0.0172(13) 0.0192(13) 0.0194(15) -0.0009(11) -0.0053(11) -0.0082(11)
P4 0.0186(13) 0.0220(14) 0.0198(15) 0.0011(11) -0.0084(11) -0.0094(11)
C5 0.011(5) 0.020(5) 0.023(6) 0.000(4) 0.001(4) -0.003(4)
C6 0.029(6) 0.021(5) 0.025(6) -0.002(4) -0.016(5) -0.012(5)
C7 0.039(7) 0.032(7) 0.031(7) 0.006(5) -0.021(6) -0.008(6)
C8 0.045(8) 0.040(7) 0.024(7) 0.008(5) -0.003(6) -0.027(6)
C9 0.042(7) 0.021(6) 0.028(7) -0.002(5) -0.007(6) -0.011(5)
C10 0.020(5) 0.022(6) 0.025(6) -0.008(5) -0.008(5) -0.004(5)
O11 0.023(4) 0.015(4) 0.027(4) -0.001(3) -0.005(3) -0.008(3)
C12 0.030(6) 0.016(5) 0.038(7) -0.001(5) -0.016(5) -0.015(5)
C13 0.030(6) 0.032(6) 0.027(6) -0.003(5) 0.001(5) -0.024(5)
C14 0.016(5) 0.039(7) 0.037(7) -0.014(6) -0.002(5) -0.008(5)
C15 0.024(6) 0.038(7) 0.039(8) -0.006(6) -0.010(6) -0.007(5)
C16 0.023(6) 0.024(6) 0.040(7) 0.001(5) -0.019(5) -0.009(5)
C17 0.021(5) 0.017(5) 0.032(7) -0.002(4) -0.010(5) -0.010(4)
C18 0.015(5) 0.028(6) 0.022(6) -0.003(5) -0.006(4) -0.009(4)
C19 0.022(6) 0.039(7) 0.021(6) -0.001(5) -0.006(5) -0.015(5)
C20 0.038(7) 0.063(9) 0.022(6) 0.001(6) -0.016(6) -0.026(7)
C21 0.032(7) 0.078(10) 0.023(7) -0.028(7) 0.006(5) -0.031(7)
C22 0.030(6) 0.039(7) 0.030(7) -0.013(5) 0.000(5) -0.020(6)
C23 0.021(6) 0.030(6) 0.028(6) -0.009(5) 0.004(5) -0.013(5)
C24 0.029(6) 0.027(6) 0.018(6) 0.002(4) -0.016(5) -0.013(5)
C25 0.018(5) 0.019(5) 0.035(7) -0.012(5) -0.012(5) -0.003(4)
C26 0.030(6) 0.025(6) 0.028(7) -0.006(5) -0.015(5) -0.006(5)
C27 0.048(8) 0.015(6) 0.049(8) -0.007(6) -0.024(7) -0.005(5)
C28 0.075(10) 0.024(6) 0.030(7) 0.002(5) -0.025(7) -0.021(7)
C29 0.038(7) 0.024(6) 0.025(6) 0.001(5) -0.010(5) -0.016(5)
C30 0.020(5) 0.023(5) 0.018(6) -0.008(4) -0.005(4) -0.009(4)
C31 0.044(7) 0.023(6) 0.020(6) 0.007(5) -0.014(5) -0.017(5)
C32 0.036(7) 0.028(6) 0.031(7) -0.001(5) -0.010(6) -0.009(5)
C33 0.047(8) 0.033(7) 0.033(7) -0.010(6) 0.000(6) -0.022(6)
C34 0.034(7) 0.028(6) 0.056(9) -0.007(6) -0.018(6) -0.019(6)
C35 0.020(6) 0.033(7) 0.039(7) -0.007(5) -0.005(5) -0.014(5)
C36 0.020(5) 0.027(6) 0.027(6) 0.002(5) -0.014(5) -0.007(5)
C37 0.034(7) 0.045(8) 0.026(7) -0.004(6) -0.007(5) -0.014(6)
C38 0.052(9) 0.056(9) 0.026(7) 0.001(6) -0.021(6) -0.015(7)
C39 0.052(9) 0.074(11) 0.033(8) 0.022(8) -0.011(7) -0.019(8)
C40 0.090(13) 0.083(12) 0.047(10) 0.030(9) -0.032(9) -0.062(11)
C41 0.065(10) 0.061(9) 0.035(8) 0.016(7) -0.017(7) -0.048(8)
C42 0.013(5) 0.028(6) 0.021(6) -0.009(5) 0.000(4) -0.006(4)
C43 0.033(6) 0.024(6) 0.037(7) 0.006(5) -0.013(5) -0.016(5)
C44 0.036(7) 0.031(7) 0.046(8) 0.008(6) -0.010(6) -0.011(6)
C45 0.028(7) 0.040(8) 0.042(8) -0.002(6) -0.015(6) 0.002(6)
C46 0.023(6) 0.037(7) 0.063(10) -0.007(7) -0.020(6) -0.008(6)
C47 0.021(6) 0.025(6) 0.044(8) -0.001(5) -0.012(5) -0.011(5)
C48 0.021(6) 0.026(6) 0.033(7) -0.002(5) 0.002(5) -0.013(5)
C49 0.029(6) 0.018(6) 0.044(8) 0.001(5) -0.014(6) -0.010(5)
C50 0.042(7) 0.032(7) 0.026(7) 0.006(5) -0.009(6) -0.014(6)
C51 0.033(6) 0.011(5) 0.036(7) -0.001(5) -0.007(5) -0.009(5)
C52 0.040(7) 0.022(6) 0.033(7) 0.000(5) -0.001(6) -0.018(5)
C53 0.019(6) 0.032(6) 0.032(7) 0.003(5) -0.004(5) -0.012(5)
C54 0.021(5) 0.020(5) 0.016(5) 0.006(4) -0.005(4) -0.012(4)
C55 0.027(6) 0.025(6) 0.026(6) 0.006(5) -0.009(5) -0.016(5)
C56 0.037(7) 0.022(6) 0.037(7) -0.005(5) -0.002(6) -0.010(5)
C57 0.043(7) 0.022(6) 0.016(6) -0.007(4) -0.008(5) -0.014(5)
C58 0.024(6) 0.025(6) 0.016(6) -0.001(4) -0.006(4) -0.012(5)
N59 0.028(5) 0.023(5) 0.012(5) -0.005(4) -0.002(4) -0.009(4)
C60 0.103(17) 0.098(15) 0.123(19) 0.068(14) -0.038(15) -0.083(14)
S64 0.0411(19) 0.056(2) 0.035(2) -0.0069(17) -0.0199(16) 0.0017(17)
C68 0.058(9) 0.038(8) 0.050(9) 0.006(7) -0.020(8) -0.022(7)
F69 0.048(5) 0.066(6) 0.070(6) 0.023(5) -0.008(5) -0.022(5)
F70 0.072(7) 0.085(7) 0.090(8) 0.014(6) -0.044(6) -0.024(6)
F71 0.078(7) 0.032(5) 0.101(8) -0.007(5) -0.004(6) -0.010(5)
S72 0.0408(19) 0.0309(17) 0.060(2) 0.0018(16) -0.0078(17) -0.0148(15)
O73 0.063(7) 0.060(7) 0.043(6) 0.028(5) -0.012(5) -0.028(6)
O74 0.084(8) 0.075(8) 0.053(7) 0.024(6) -0.045(6) -0.050(7)
O75 0.068(7) 0.038(6) 0.071(8) -0.017(5) -0.012(6) -0.018(5)
C76 0.060(10) 0.080(12) 0.048(10) 0.007(9) -0.001(8) -0.037(9)
Cl77 0.072(3) 0.097(3) 0.054(3) 0.015(2) -0.018(2) -0.055(3)
Cl78 0.052(2) 0.061(2) 0.061(3) 0.004(2) -0.0197(19) -0.0144(19)
Cl80 0.095(3) 0.039(2) 0.076(3) 0.0136(19) -0.036(3) -0.031(2)
Cl81 0.119(4) 0.051(2) 0.059(3) -0.005(2) -0.018(3) -0.024(3)
C82 0.042(8) 0.054(9) 0.049(9) 0.009(7) -0.013(7) -0.022(7)
Cl83 0.073(3) 0.067(3) 0.050(2) 0.0147(19) -0.024(2) -0.036(2)
Cl84 0.069(3) 0.057(2) 0.081(3) 0.013(2) 0.012(2) -0.030(2)

loop_
_atom_type_symbol
_atom_type_description
_atom_type_scat_dispersion_real
_atom_type_scat_dispersion_imag
_atom_type_scat_source
C C 0.0033 0.0016 'International Tables Vol C Tables 4.2.6.8 and 6.1.1.4'
H H 0.0000 0.0000 'International Tables Vol C Tables 4.2.6.8 and 6.1.1.4'
Cl Cl 0.1484 0.1585 'International Tables Vol C Tables 4.2.6.8 and 6.1.1.4'
F F 0.0171 0.0103 'International Tables Vol C Tables 4.2.6.8 and 6.1.1.4'
N N 0.0061 0.0033 'International Tables Vol C Tables 4.2.6.8 and 6.1.1.4'
O O 0.0106 0.0060 'International Tables Vol C Tables 4.2.6.8 and 6.1.1.4'
P P 0.1023 0.0942 'International Tables Vol C Tables 4.2.6.8 and 6.1.1.4'
Pt Pt -1.7033 8.3905 'International Tables Vol C Tables 4.2.6.8 and 6.1.1.4'
S S 0.1246 0.1234 'International Tables Vol C Tables 4.2.6.8 and 6.1.1.4'

loop_
_geom_angle_atom_site_label_1
_geom_angle_atom_site_label_2
_geom_angle_atom_site_label_3
_geom_angle
N59 Pt1 P3 168.1(3)
N59 Pt1 P2 68.9(3)
P3 Pt1 P2 99.32(10)
N59 Pt1 P4 92.3(3)
P3 Pt1 P4 98.97(10)
P2 Pt1 P4 157.29(10)
C42 P2 C48 111.5(5)
C42 P2 C54 107.3(5)
C48 P2 C54 106.8(5)
C42 P2 Pt1 128.2(4)
C48 P2 Pt1 113.3(4)
C54 P2 Pt1 83.3(3)
C18 P3 C5 101.8(5)
C18 P3 C24 104.4(5)
C5 P3 C24 107.6(5)
C18 P3 Pt1 113.2(3)
C5 P3 Pt1 118.6(3)
C24 P3 Pt1 110.2(4)
C36 P4 C30 108.4(5)
C36 P4 C17 104.2(5)
C30 P4 C17 103.2(5)
C36 P4 Pt1 107.0(4)
C30 P4 Pt1 112.8(3)
C17 P4 Pt1 120.5(3)
C10 C5 C6 115.7(10)
C10 C5 P3 123.6(9)
C6 C5 P3 120.6(8)
C7 C6 C5 122.4(10)
C7 C6 H6 118.8
C5 C6 H6 118.8
C6 C7 C8 119.8(11)
C6 C7 H7 120.1
C8 C7 H7 120.1
C7 C8 C9 120.3(12)
C7 C8 H8 119.9
C9 C8 H8 119.9
C10 C9 C8 119.4(11)
C10 C9 H9 120.3
C8 C9 H9 120.3
C9 C10 O11 118.4(10)
C9 C10 C5 122.4(10)
O11 C10 C5 119.2(10)
C10 O11 C12 116.3(8)
C13 C12 C17 122.3(11)
C13 C12 O11 123.4(11)
C17 C12 O11 114.3(9)
C12 C13 C14 119.0(11)
C12 C13 H13 120.5
C14 C13 H13 120.5
C15 C14 C13 120.5(11)
C15 C14 H14 119.7
C13 C14 H14 119.7
C14 C15 C16 121.3(12)
C14 C15 H15 119.3
C16 C15 H15 119.3
C15 C16 C17 118.1(12)
C15 C16 H16 120.9
C17 C16 H16 120.9
C12 C17 C16 118.7(10)
C12 C17 P4 115.6(8)
C16 C17 P4 125.6(9)
C23 C18 C19 118.3(10)
C23 C18 P3 122.6(8)
C19 C18 P3 119.0(8)
C20 C19 C18 120.3(12)
C20 C19 H19 119.9
C18 C19 H19 119.9
C19 C20 C21 120.7(12)
C19 C20 H20 119.7
C21 C20 H20 119.7
C22 C21 C20 119.9(11)
C22 C21 H21 120.0
C20 C21 H21 120.0
C21 C22 C23 120.2(12)
C21 C22 H22 119.9
C23 C22 H22 119.9
C22 C23 C18 120.6(11)
C22 C23 H23 119.7
C18 C23 H23 119.7
C25 C24 C29 121.6(10)
C25 C24 P3 122.1(9)
C29 C24 P3 116.2(8)
C24 C25 C26 117.8(11)
C24 C25 H25 121.1
C26 C25 H25 121.1
C27 C26 C25 120.9(11)
C27 C26 H26 119.6
C25 C26 H26 119.6
C28 C27 C26 120.8(12)
C28 C27 H27 119.6
C26 C27 H27 119.6
C27 C28 C29 120.2(13)
C27 C28 H28 119.9
C29 C28 H28 119.9
C24 C29 C28 118.6(12)
C24 C29 H29 120.7
C28 C29 H29 120.7
C31 C30 C35 120.1(10)
C31 C30 P4 120.0(8)
C35 C30 P4 119.7(8)
C30 C31 C32 120.5(11)
C30 C31 H31 119.8
C32 C31 H31 119.8
C33 C32 C31 120.2(12)
C33 C32 H32 119.9
C31 C32 H32 119.9
C32 C33 C34 119.1(11)
C32 C33 H33 120.5
C34 C33 H33 120.5
C35 C34 C33 121.3(11)
C35 C34 H34 119.4
C33 C34 H34 119.4
C34 C35 C30 118.9(11)
C34 C35 H35 120.6
C30 C35 H35 120.6
C37 C36 C41 118.0(12)
C37 C36 P4 123.9(9)
C41 C36 P4 118.0(9)
C38 C37 C36 119.6(13)
C38 C37 H37 120.2
C36 C37 H37 120.2
C37 C38 C39 122.2(14)
C37 C38 H38 118.9
C39 C38 H38 118.9
C38 C39 C40 119.5(14)
C38 C39 H39 120.2
C40 C39 H39 120.2
C41 C40 C39 119.3(15)
C41 C40 H40 120.4
C39 C40 H40 120.4
C40 C41 C36 121.3(14)
C40 C41 H41 119.4
C36 C41 H41 119.4
C47 C42 C43 120.0(10)
C47 C42 P2 123.2(9)
C43 C42 P2 116.9(8)
C44 C43 C42 119.4(11)
C44 C43 H43 120.3
C42 C43 H43 120.3
C45 C44 C43 120.7(12)
C45 C44 H44 119.7
C43 C44 H44 119.7
C44 C45 C46 120.2(12)
C44 C45 H45 119.9
C46 C45 H45 119.9
C47 C46 C45 120.6(12)
C47 C46 H46 119.7
C45 C46 H46 119.7
C46 C47 C42 119.1(12)
C46 C47 H47 120.4
C42 C47 H47 120.4
C49 C48 C53 120.5(11)
C49 C48 P2 118.1(9)
C53 C48 P2 120.7(9)
C48 C49 C50 120.4(11)
C48 C49 H49 119.8
C50 C49 H49 119.8
C51 C50 C49 118.7(12)
C51 C50 H50 120.7
C49 C50 H50 120.7
C50 C51 C52 122.0(11)
C50 C51 H51 119.0
C52 C51 H51 119.0
C51 C52 C53 119.1(11)
C51 C52 H52 120.5
C53 C52 H52 120.5
C52 C53 C48 119.3(12)
C52 C53 H53 120.4
C48 C53 H53 120.4
N59 C54 C55 123.0(9)
N59 C54 P2 103.6(7)
C55 C54 P2 133.2(8)
C54 C55 C56 118.4(10)
C54 C55 H55 120.8
C56 C55 H55 120.8
C57 C56 C55 118.5(11)
C57 C56 H56 120.7
C55 C56 H56 120.7
C56 C57 C58 121.9(10)
C56 C57 H57 119.1
C58 C57 H57 119.1
N59 C58 C57 119.6(10)
N59 C58 H58 120.2
C57 C58 H58 120.2
C58 N59 C54 118.5(9)
C58 N59 Pt1 137.5(8)
C54 N59 Pt1 103.8(6)
F62B C60 F63B 108.5(9)
F62B C60 F61A 94(2)
F63B C60 F61A 110(2)
F63B C60 F62A 98(2)
F61A C60 F62A 106.7(9)
F62B C60 F63A 115(2)
F61A C60 F63A 105.8(9)
F62A C60 F63A 105.2(9)
F62B C60 F61B 103.5(9)
F63B C60 F61B 105.0(8)
F62A C60 F61B 116(2)
F63A C60 F61B 100(2)
F62B C60 S64 115.0(7)
F63B C60 S64 113.8(8)
F61A C60 S64 113.6(8)
F62A C60 S64 113.1(8)
F63A C60 S64 111.9(8)
F61B C60 S64 110.1(7)
O67A S64 O66B 88.9(12)
O67A S64 O65B 133.1(11)
O66B S64 O65B 117.8(6)
O67A S64 O65A 116.7(6)
O66B S64 O65A 134.3(11)
O67A S64 O66A 114.7(6)
O65B S64 O66A 94.3(11)
O65A S64 O66A 112.7(6)
O66B S64 O67B 113.5(6)
O65B S64 O67B 113.3(6)
O65A S64 O67B 95.0(12)
O66A S64 O67B 138.6(11)
O67A S64 C60 104.5(6)
O66B S64 C60 105.0(6)
O65B S64 C60 104.4(5)
O65A S64 C60 104.0(5)
O66A S64 C60 102.0(5)
O67B S64 C60 100.3(5)
F69 C68 F71 106.8(8)
F69 C68 F70 105.1(8)
F71 C68 F70 104.7(8)
F69 C68 S72 113.4(7)
F71 C68 S72 113.5(7)
F70 C68 S72 112.6(7)
O73 S72 O75 117.7(5)
O73 S72 O74 113.2(5)
O75 S72 O74 112.7(5)
O73 S72 C68 104.5(4)
O75 S72 C68 104.5(4)
O74 S72 C68 102.2(4)
Cl78 C76 Cl77 111.7(7)
Cl78 C76 H76A 109.3
Cl77 C76 H76A 109.3
Cl78 C76 H76B 109.3
Cl77 C76 H76B 109.3
H76A C76 H76B 107.9
Cl81 C79A Cl80 111.2(8)
Cl81 C79A H79A 109.3
Cl80 C79A H79A 109.3
Cl81 C79A H79B 109.4
Cl80 C79A H79B 109.4
H79A C79A H79B 108.0
Cl80 C79B Cl81 110.9(7)
Cl80 C79B H79C 109.5
Cl81 C79B H79C 109.5
Cl80 C79B H79D 109.5
Cl81 C79B H79D 109.5
H79C C79B H79D 108.1
Cl84 C82 Cl83 111.6(6)
Cl84 C82 H82A 109.3
Cl83 C82 H82A 109.3
Cl84 C82 H82B 109.3
Cl83 C82 H82B 109.3
H82A C82 H82B 108.0

loop_
_geom_bond_atom_site_label_1
_geom_bond_atom_site_label_2
_geom_bond_distance
Pt1 N59 2.112(9)
Pt1 P3 2.280(3)
Pt1 P2 2.325(3)
Pt1 P4 2.337(3)
P2 C42 1.798(11)
P2 C48 1.812(11)
P2 C54 1.814(11)
P3 C18 1.805(10)
P3 C5 1.831(11)
P3 C24 1.834(11)
P4 C36 1.806(12)
P4 C30 1.811(11)
P4 C17 1.811(11)
C5 C10 1.403(15)
C5 C6 1.412(15)
C6 C7 1.363(17)
C6 H6 0.9500
C7 C8 1.378(17)
C7 H7 0.9500
C8 C9 1.385(17)
C8 H8 0.9500
C9 C10 1.372(16)
C9 H9 0.9500
C10 O11 1.378(13)
O11 C12 1.411(13)
C12 C13 1.358(16)
C12 C17 1.386(16)
C13 C14 1.374(17)
C13 H13 0.9500
C14 C15 1.368(18)
C14 H14 0.9500
C15 C16 1.388(16)
C15 H15 0.9500
C16 C17 1.406(15)
C16 H16 0.9500
C18 C23 1.394(15)
C18 C19 1.404(15)
C19 C20 1.368(16)
C19 H19 0.9500
C20 C21 1.393(19)
C20 H20 0.9500
C21 C22 1.360(19)
C21 H21 0.9500
C22 C23 1.392(16)
C22 H22 0.9500
C23 H23 0.9500
C24 C25 1.374(15)
C24 C29 1.393(16)
C25 C26 1.399(15)
C25 H25 0.9500
C26 C27 1.374(18)
C26 H26 0.9500
C27 C28 1.348(19)
C27 H27 0.9500
C28 C29 1.399(17)
C28 H28 0.9500
C29 H29 0.9500
C30 C31 1.370(15)
C30 C35 1.402(15)
C31 C32 1.388(16)
C31 H31 0.9500
C32 C33 1.377(18)
C32 H32 0.9500
C33 C34 1.395(18)
C33 H33 0.9500
C34 C35 1.374(16)
C34 H34 0.9500
C35 H35 0.9500
C36 C37 1.404(16)
C36 C41 1.406(17)
C37 C38 1.366(18)
C37 H37 0.9500
C38 C39 1.37(2)
C38 H38 0.9500
C39 C40 1.39(2)
C39 H39 0.9500
C40 C41 1.38(2)
C40 H40 0.9500
C41 H41 0.9500
C42 C47 1.399(15)
C42 C43 1.402(16)
C43 C44 1.382(17)
C43 H43 0.9500
C44 C45 1.360(19)
C44 H44 0.9500
C45 C46 1.40(2)
C45 H45 0.9500
C46 C47 1.374(17)
C46 H46 0.9500
C47 H47 0.9500
C48 C49 1.374(17)
C48 C53 1.399(16)
C49 C50 1.391(16)
C49 H49 0.9500
C50 C51 1.373(17)
C50 H50 0.9500
C51 C52 1.386(17)
C51 H51 0.9500
C52 C53 1.388(16)
C52 H52 0.9500
C53 H53 0.9500
C54 N59 1.368(13)
C54 C55 1.370(15)
C55 C56 1.377(16)
C55 H55 0.9500
C56 C57 1.361(17)
C56 H56 0.9500
C57 C58 1.390(15)
C57 H57 0.9500
C58 N59 1.340(13)
C58 H58 0.9500
C60 F62B 1.309(9)
C60 F63B 1.321(9)
C60 F61A 1.323(9)
C60 F62A 1.327(9)
C60 F63A 1.343(9)
C60 F61B 1.360(9)
C60 S64 1.782(14)
S64 O67A 1.398(8)
S64 O66B 1.399(8)
S64 O65B 1.403(7)
S64 O65A 1.415(8)
S64 O66A 1.438(8)
S64 O67B 1.447(8)
C68 F69 1.330(8)
C68 F71 1.332(8)
C68 F70 1.338(8)
C68 S72 1.775(13)
S72 O73 1.404(6)
S72 O75 1.406(7)
S72 O74 1.446(7)
C76 Cl78 1.752(8)
C76 Cl77 1.758(8)
C76 H76A 0.9900
C76 H76B 0.9900
C79A Cl81 1.748(10)
C79A Cl80 1.751(10)
C79A H79A 0.9900
C79A H79B 0.9900
C79B Cl80 1.748(9)
C79B Cl81 1.759(9)
C79B H79C 0.9900
C79B H79D 0.9900
C82 Cl84 1.743(8)
C82 Cl83 1.748(8)
C82 H82A 0.9900
C82 H82B 0.9900

loop_
_geom_torsion_atom_site_label_1
_geom_torsion_atom_site_label_2
_geom_torsion_atom_site_label_3
_geom_torsion_atom_site_label_4
_geom_torsion
N59 Pt1 P2 C42 -102.7(5)
P3 Pt1 P2 C42 78.5(4)
P4 Pt1 P2 C42 -138.3(5)
N59 Pt1 P2 C48 109.4(5)
P3 Pt1 P2 C48 -69.4(4)
P4 Pt1 P2 C48 73.8(5)
N59 Pt1 P2 C54 4.0(4)
P3 Pt1 P2 C54 -174.8(3)
P4 Pt1 P2 C54 -31.6(4)
N59 Pt1 P3 C18 -10.2(14)
P2 Pt1 P3 C18 -4.6(4)
P4 Pt1 P3 C18 -171.1(4)
N59 Pt1 P3 C5 -129.3(13)
P2 Pt1 P3 C5 -123.7(4)
P4 Pt1 P3 C5 69.8(4)
N59 Pt1 P3 C24 106.2(13)
P2 Pt1 P3 C24 111.8(4)
P4 Pt1 P3 C24 -54.6(4)
N59 Pt1 P4 C36 -52.2(4)
P3 Pt1 P4 C36 124.0(4)
P2 Pt1 P4 C36 -19.3(5)
N59 Pt1 P4 C30 67.0(5)
P3 Pt1 P4 C30 -116.9(4)
P2 Pt1 P4 C30 99.8(4)
N59 Pt1 P4 C17 -170.7(5)
P3 Pt1 P4 C17 5.5(4)
P2 Pt1 P4 C17 -137.8(5)
C18 P3 C5 C10 -166.5(9)
C24 P3 C5 C10 84.1(9)
Pt1 P3 C5 C10 -41.6(10)
C18 P3 C5 C6 9.1(9)
C24 P3 C5 C6 -100.3(9)
Pt1 P3 C5 C6 133.9(7)
C10 C5 C6 C7 1.0(15)
P3 C5 C6 C7 -174.9(9)
C5 C6 C7 C8 -0.4(18)
C6 C7 C8 C9 -0.3(19)
C7 C8 C9 C10 0.4(19)
C8 C9 C10 O11 178.1(10)
C8 C9 C10 C5 0.2(17)
C6 C5 C10 C9 -0.9(15)
P3 C5 C10 C9 174.8(8)
C6 C5 C10 O11 -178.8(9)
P3 C5 C10 O11 -3.1(14)
C9 C10 O11 C12 100.2(11)
C5 C10 O11 C12 -81.8(12)
C10 O11 C12 C13 -45.2(13)
C10 O11 C12 C17 136.8(9)
C17 C12 C13 C14 -0.3(16)
O11 C12 C13 C14 -178.2(9)
C12 C13 C14 C15 -0.4(17)
C13 C14 C15 C16 1.1(19)
C14 C15 C16 C17 -0.8(17)
C13 C12 C17 C16 0.5(15)
O11 C12 C17 C16 178.5(9)
C13 C12 C17 P4 -177.7(8)
O11 C12 C17 P4 0.3(11)
C15 C16 C17 C12 0.0(15)
C15 C16 C17 P4 178.1(9)
C36 P4 C17 C12 178.8(8)
C30 P4 C17 C12 65.6(8)
Pt1 P4 C17 C12 -61.3(8)
C36 P4 C17 C16 0.7(10)
C30 P4 C17 C16 -112.5(9)
Pt1 P4 C17 C16 120.6(8)
C5 P3 C18 C23 -110.9(10)
C24 P3 C18 C23 0.9(11)
Pt1 P3 C18 C23 120.7(9)
C5 P3 C18 C19 64.9(9)
C24 P3 C18 C19 176.8(9)
Pt1 P3 C18 C19 -63.5(9)
C23 C18 C19 C20 -0.5(17)
P3 C18 C19 C20 -176.5(9)
C18 C19 C20 C21 0.0(18)
C19 C20 C21 C22 0.6(19)
C20 C21 C22 C23 -0.6(18)
C21 C22 C23 C18 0.1(18)
C19 C18 C23 C22 0.4(16)
P3 C18 C23 C22 176.3(9)
C18 P3 C24 C25 -100.9(9)
C5 P3 C24 C25 6.7(10)
Pt1 P3 C24 C25 137.3(8)
C18 P3 C24 C29 76.0(9)
C5 P3 C24 C29 -176.4(8)
Pt1 P3 C24 C29 -45.8(9)
C29 C24 C25 C26 3.4(15)
P3 C24 C25 C26 -179.8(8)
C24 C25 C26 C27 -1.9(16)
C25 C26 C27 C28 -0.4(18)
C26 C27 C28 C29 1.3(18)
C25 C24 C29 C28 -2.6(16)
P3 C24 C29 C28 -179.6(8)
C27 C28 C29 C24 0.2(17)
C36 P4 C30 C31 124.2(9)
C17 P4 C30 C31 -125.7(9)
Pt1 P4 C30 C31 5.9(10)
C36 P4 C30 C35 -61.0(10)
C17 P4 C30 C35 49.0(10)
Pt1 P4 C30 C35 -179.3(8)
C35 C30 C31 C32 2.0(17)
P4 C30 C31 C32 176.7(9)
C30 C31 C32 C33 -1.3(18)
C31 C32 C33 C34 0.1(19)
C32 C33 C34 C35 0(2)
C33 C34 C35 C30 0.2(19)
C31 C30 C35 C34 -1.4(17)
P4 C30 C35 C34 -176.2(9)
C30 P4 C36 C37 1.6(11)
C17 P4 C36 C37 -107.8(10)
Pt1 P4 C36 C37 123.5(9)
C30 P4 C36 C41 -174.7(10)
C17 P4 C36 C41 75.9(10)
Pt1 P4 C36 C41 -52.8(10)
C41 C36 C37 C38 -4.2(18)
P4 C36 C37 C38 179.5(10)
C36 C37 C38 C39 5(2)
C37 C38 C39 C40 -3(2)
C38 C39 C40 C41 1(3)
C39 C40 C41 C36 -1(2)
C37 C36 C41 C40 2(2)
P4 C36 C41 C40 179.0(12)
C48 P2 C42 C47 -15.7(11)
C54 P2 C42 C47 100.9(10)
Pt1 P2 C42 C47 -164.0(7)
C48 P2 C42 C43 165.5(8)
C54 P2 C42 C43 -77.9(9)
Pt1 P2 C42 C43 17.2(10)
C47 C42 C43 C44 0.3(17)
P2 C42 C43 C44 179.1(9)
C42 C43 C44 C45 -0.1(19)
C43 C44 C45 C46 0(2)
C44 C45 C46 C47 0(2)
C45 C46 C47 C42 0.2(19)
C43 C42 C47 C46 -0.3(17)
P2 C42 C47 C46 -179.1(9)
C42 P2 C48 C49 147.3(9)
C54 P2 C48 C49 30.4(10)
Pt1 P2 C48 C49 -59.4(10)
C42 P2 C48 C53 -42.2(10)
C54 P2 C48 C53 -159.0(9)
Pt1 P2 C48 C53 111.2(9)
C53 C48 C49 C50 3.3(18)
P2 C48 C49 C50 173.8(9)
C48 C49 C50 C51 -1.1(18)
C49 C50 C51 C52 -0.9(19)
C50 C51 C52 C53 0.7(18)
C51 C52 C53 C48 1.5(17)
C49 C48 C53 C52 -3.4(17)
P2 C48 C53 C52 -173.7(9)
C42 P2 C54 N59 122.1(7)
C48 P2 C54 N59 -118.2(7)
Pt1 P2 C54 N59 -5.9(6)
C42 P2 C54 C55 -53.3(12)
C48 P2 C54 C55 66.4(12)
Pt1 P2 C54 C55 178.7(11)
N59 C54 C55 C56 2.3(16)
P2 C54 C55 C56 177.0(9)
C54 C55 C56 C57 -2.7(17)
C55 C56 C57 C58 2.7(18)
C56 C57 C58 N59 -2.3(17)
C57 C58 N59 C54 1.8(15)
C57 C58 N59 Pt1 175.3(8)
C55 C54 N59 C58 -1.9(15)
P2 C54 N59 C58 -177.9(8)
C55 C54 N59 Pt1 -177.3(9)
P2 C54 N59 Pt1 6.6(7)
P3 Pt1 N59 C58 -173.6(8)
P2 Pt1 N59 C58 -179.5(12)
P4 Pt1 N59 C58 -12.5(11)
P3 Pt1 N59 C54 0.5(17)
P2 Pt1 N59 C54 -5.4(6)
P4 Pt1 N59 C54 161.6(6)
F62B C60 S64 O67A 173.3(13)
F63B C60 S64 O67A -60.7(13)
F61A C60 S64 O67A 67(3)
F62A C60 S64 O67A -171(3)
F63A C60 S64 O67A -53(2)
F61B C60 S64 O67A 56.8(13)
F62B C60 S64 O66B -93.9(13)
F63B C60 S64 O66B 32.1(13)
F61A C60 S64 O66B 160(3)
F62A C60 S64 O66B -79(3)
F63A C60 S64 O66B 40(2)
F61B C60 S64 O66B 149.6(12)
F62B C60 S64 O65B 30.7(12)
F63B C60 S64 O65B 156.7(12)
F61A C60 S64 O65B -76(2)
F62A C60 S64 O65B 46(2)
F63A C60 S64 O65B 164(2)
F61B C60 S64 O65B -85.8(11)
F62B C60 S64 O65A 50.4(12)
F63B C60 S64 O65A 176.4(13)
F61A C60 S64 O65A -56(2)
F62A C60 S64 O65A 66(2)
F63A C60 S64 O65A -176(2)
F61B C60 S64 O65A -66.1(12)
F62B C60 S64 O66A -67.0(12)
F63B C60 S64 O66A 59.1(13)
F61A C60 S64 O66A -174(2)
F62A C60 S64 O66A -52(3)
F63A C60 S64 O66A 67(2)
F61B C60 S64 O66A 176.6(12)
F62B C60 S64 O67B 148.2(12)
F63B C60 S64 O67B -85.8(13)
F61A C60 S64 O67B 42(2)
F62A C60 S64 O67B 163(2)
F63A C60 S64 O67B -78(2)
F61B C60 S64 O67B 31.7(12)
F69 C68 S72 O73 178.5(6)
F71 C68 S72 O73 56.4(7)
F70 C68 S72 O73 -62.4(7)
F69 C68 S72 O75 -57.3(7)
F71 C68 S72 O75 -179.4(7)
F70 C68 S72 O75 61.8(7)
F69 C68 S72 O74 60.3(7)
F71 C68 S72 O74 -61.9(7)
F70 C68 S72 O74 179.4(6)
Cl81 C79B Cl80 C79A -63(2)
Cl81 C79A Cl80 C79B 64(2)
Cl80 C79A Cl81 C79B -64(2)
Cl80 C79B Cl81 C79A 64(2)
